data_1558063
loop_
_publ_author_name
'Drescher, Regina'
'Lin, Shujuan'
'Hofmann, Alexander'
'Lenczyk, Carsten'
'Kachel, Stephanie'
'Krummenacher, Ivo'
'Lin, Zhenyang'
'Braunschweig, Holger'

_publ_section_title
;
 Ring expansion of alumoles with organic azides: selective formation of
 six-membered aluminum-nitrogen heterocycles.
;
_journal_issue 21
_journal_name_full 'Chemical science'
_journal_page_first 5559
_journal_page_last 5564
_journal_paper_doi 10.1039/d0sc02032j
_journal_volume 11
_journal_year 2020
_chemical_formula_moiety 'C47 H62 Al N3'
_chemical_formula_sum 'C47 H62 Al N3'
_chemical_formula_weight 695.97
_chemical_name_systematic Terhphenylazid
_chemical_properties_physical Air-sensitive,Moisture-sensitive
_space_group_crystal_system monoclinic
_space_group_IT_number 14
_space_group_name_Hall '-P 2ybc'
_space_group_name_H-M_alt 'P 1 21/c 1'
_atom_sites_solution_hydrogens geom
_atom_sites_solution_primary dual
_atom_sites_solution_secondary difmap
_audit_creation_method SHELXL-2018/3
_audit_update_record
;
2020-02-28 deposited with the CCDC.	2020-05-14 downloaded from the CCDC.
;
_cell_angle_alpha 90
_cell_angle_beta 96.3970(10)
_cell_angle_gamma 90
_cell_formula_units_Z 4
_cell_length_a 19.5714(5)
_cell_length_b 14.2192(3)
_cell_length_c 14.8360(4)
_cell_measurement_reflns_used 9722
_cell_measurement_temperature 105(2)
_cell_measurement_theta_max 26.72
_cell_measurement_theta_min 2.54
_cell_volume 4103.00(18)
_computing_cell_refinement 'Saint+ ver. V8.38A (Bruker AXS)'
_computing_data_collection 'APEX2 ver. 2014.9 (Bruker AXS)'
_computing_data_reduction 'Saint+ ver. V8.38A (Bruker AXS)'
_computing_molecular_graphics 'ShelXLe (Huebschle et all, 2011)'
_computing_publication_material 'SHELXL-2018/3 (Sheldrick, 2018)'
_computing_structure_refinement 'SHELXL-2018/3 (Sheldrick, 2018)'
_computing_structure_solution 'SHELXT (Sheldrick, 2014)'
_diffrn_ambient_temperature 105(2)
_diffrn_detector 'CMOS area detector (Photon II)'
_diffrn_detector_area_resol_mean 7.5
_diffrn_measured_fraction_theta_full 0.999
_diffrn_measured_fraction_theta_max 0.999
_diffrn_measurement_device_type 'Bruker D8 Quest'
_diffrn_measurement_method '\f and \w scans'
_diffrn_radiation_monochromator 'multi-layer mirror'
_diffrn_radiation_type MoK\a
_diffrn_radiation_wavelength 0.71073
_diffrn_reflns_av_R_equivalents 0.0401
_diffrn_reflns_av_unetI/netI 0.0179
_diffrn_reflns_Laue_measured_fraction_full 0.999
_diffrn_reflns_Laue_measured_fraction_max 0.999
_diffrn_reflns_limit_h_max 24
_diffrn_reflns_limit_h_min -24
_diffrn_reflns_limit_k_max 16
_diffrn_reflns_limit_k_min -17
_diffrn_reflns_limit_l_max 18
_diffrn_reflns_limit_l_min -18
_diffrn_reflns_number 86470
_diffrn_reflns_point_group_measured_fraction_full 0.999
_diffrn_reflns_point_group_measured_fraction_max 0.999
_diffrn_reflns_theta_full 26.000
_diffrn_reflns_theta_max 26.019
_diffrn_reflns_theta_min 2.319
_diffrn_source 'microfocus sealed tube (Incoatec ImS)'
_exptl_absorpt_coefficient_mu 0.084
_exptl_absorpt_correction_T_max 0.7454
_exptl_absorpt_correction_T_min 0.7193
_exptl_absorpt_correction_type multi-scan
_exptl_absorpt_process_details 'SadAbs - (Bruker AXS)'
_exptl_crystal_colour yellow
_exptl_crystal_density_diffrn 1.127
_exptl_crystal_description block
_exptl_crystal_F_000 1512
_exptl_crystal_size_max 0.229
_exptl_crystal_size_mid 0.175
_exptl_crystal_size_min 0.118
_refine_diff_density_max 0.656
_refine_diff_density_min -0.480
_refine_diff_density_rms 0.087
_refine_ls_extinction_method none
_refine_ls_goodness_of_fit_ref 1.281
_refine_ls_hydrogen_treatment constr
_refine_ls_matrix_type full
_refine_ls_number_parameters 601
_refine_ls_number_reflns 8083
_refine_ls_number_restraints 705
_refine_ls_restrained_S_all 1.246
_refine_ls_R_factor_all 0.1059
_refine_ls_R_factor_gt 0.1029
_refine_ls_shift/su_max 0.000
_refine_ls_shift/su_mean 0.000
_refine_ls_structure_factor_coef Fsqd
_refine_ls_weighting_details 'w=1/[\s^2^(Fo^2^)+19.2125P] where P=(Fo^2^+2Fc^2^)/3'
_refine_ls_weighting_scheme calc
_refine_ls_wR_factor_gt 0.2254
_refine_ls_wR_factor_ref 0.2266
_reflns_Friedel_coverage 0.000
_reflns_number_gt 7641
_reflns_number_total 8083
_reflns_threshold_expression 'I > 2\s(I)'
_cod_data_source_file d0sc02032j2.cif
_cod_data_source_block ReDr024_a
_cod_depositor_comments
;Adding full bibliography for 1558058--1558063.cif.

 Adding full bibliography for 1558058--1558063.cif.
;
_cod_original_sg_symbol_H-M 'P 21/c'
_cod_database_code 1558063
_shelx_shelxl_version_number 2018/3
_shelx_space_group_comment
;
The symmetry employed for this shelxl refinement is uniquely defined
by the following loop, which should always be used as a source of
symmetry information in preference to the above space-group names.
They are only intended as comments.
;
_shelx_estimated_absorpt_t_min 0.981
_shelx_estimated_absorpt_t_max 0.990

loop_
_space_group_symop_operation_xyz
'x, y, z'
'-x, y+1/2, -z+1/2'
'-x, -y, -z'
'x, -y-1/2, z-1/2'

loop_
_atom_site_label
_atom_site_type_symbol
_atom_site_fract_x
_atom_site_fract_y
_atom_site_fract_z
_atom_site_U_iso_or_equiv
_atom_site_adp_type
_atom_site_occupancy
_atom_site_site_symmetry_order
_atom_site_calc_flag
_atom_site_refinement_flags_posn
_atom_site_refinement_flags_adp
_atom_site_refinement_flags_occupancy
_atom_site_disorder_assembly
_atom_site_disorder_group
Al1_1 Al 0.23522(6) 0.52663(8) 0.37710(8) 0.0159(3) Uani 1 1 d . . . . .
N1_1 N 0.21033(15) 0.4555(2) 0.2713(2) 0.0143(6) Uani 1 1 d . . . . .
C1_1 C 0.14853(19) 0.5922(3) 0.3799(3) 0.0167(8) Uani 1 1 d . . . . .
C2_1 C 0.09225(19) 0.5428(3) 0.3462(2) 0.0158(8) Uani 1 1 d . . . . .
N2_1 N 0.24030(16) 0.4421(2) 0.1953(2) 0.0162(7) Uani 1 1 d . . . . .
C3_1 C 0.09383(19) 0.4442(3) 0.3109(2) 0.0147(7) Uani 1 1 d . . . . .
N3_1 N 0.29738(16) 0.4853(2) 0.1941(2) 0.0167(7) Uani 1 1 d . . . . .
C4_1 C 0.14670(19) 0.4065(3) 0.2712(2) 0.0163(8) Uani 1 1 d . . . . .
C5_1 C 0.3394(2) 0.5039(4) 0.4189(3) 0.0309(11) Uani 1 1 d . . . . .
H5_1 H 0.364315 0.481115 0.372070 0.037 Uiso 1 1 calc R U . . .
C6_1 C 0.3023(2) 0.4458(3) 0.4771(3) 0.0246(9) Uani 1 1 d . . . . .
C7_1 C 0.2747(2) 0.5105(3) 0.5401(3) 0.0201(8) Uani 1 1 d . . . . .
C8_1 C 0.2943(2) 0.6016(3) 0.5170(3) 0.0240(9) Uani 1 1 d . . . . .
H8_1 H 0.283070 0.657220 0.547605 0.029 Uiso 1 1 calc R U . . .
C9_1 C 0.3330(2) 0.5996(4) 0.4421(3) 0.0325(11) Uani 1 1 d . . . . .
C14_1 C 0.2301(2) 0.4956(3) 0.6193(3) 0.0253(9) Uani 1 1 d . . . . .
C15_1 C 0.2618(2) 0.4219(4) 0.6883(3) 0.0336(11) Uani 1 1 d . . . . .
H15A_1 H 0.234023 0.418006 0.739220 0.050 Uiso 1 1 calc R U . . .
H15B_1 H 0.308810 0.440588 0.710783 0.050 Uiso 1 1 calc R U . . .
H15C_1 H 0.262585 0.360386 0.658661 0.050 Uiso 1 1 calc R U . . .
C16_1 C 0.2252(3) 0.5875(4) 0.6715(4) 0.0464(14) Uani 1 1 d . . . . .
H16A_1 H 0.197813 0.577292 0.722097 0.070 Uiso 1 1 calc R U . . .
H16B_1 H 0.203102 0.635597 0.630870 0.070 Uiso 1 1 calc R U . . .
H16C_1 H 0.271425 0.608476 0.695108 0.070 Uiso 1 1 calc R U . . .
C17_1 C 0.1563(2) 0.4660(5) 0.5840(3) 0.0450(14) Uani 1 1 d . . . . .
H17A_1 H 0.129897 0.455681 0.635501 0.067 Uiso 1 1 calc R U . . .
H17B_1 H 0.157614 0.407709 0.549014 0.067 Uiso 1 1 calc R U . . .
H17C_1 H 0.134515 0.515729 0.545149 0.067 Uiso 1 1 calc R U . . .
C22_1 C 0.1438(2) 0.6934(3) 0.4120(3) 0.0216(8) Uani 1 1 d . . . . .
H22A_1 H 0.185145 0.708080 0.454394 0.026 Uiso 1 1 calc R U . . .
H22B_1 H 0.103173 0.699780 0.445679 0.026 Uiso 1 1 calc R U . . .
C23_1 C 0.1382(2) 0.7645(3) 0.3343(3) 0.0291(10) Uani 1 1 d . . . . .
H23A_1 H 0.137247 0.828328 0.359066 0.044 Uiso 1 1 calc R U . . .
H23B_1 H 0.095772 0.752961 0.294136 0.044 Uiso 1 1 calc R U . . .
H23C_1 H 0.177837 0.757826 0.299930 0.044 Uiso 1 1 calc R U . . .
C24_1 C 0.0200(2) 0.5849(3) 0.3410(3) 0.0216(8) Uani 1 1 d . . . . .
H24A_1 H 0.022182 0.645758 0.373700 0.026 Uiso 1 1 calc R U . . .
H24B_1 H -0.009957 0.542192 0.371771 0.026 Uiso 1 1 calc R U . . .
C25_1 C -0.0120(2) 0.6008(3) 0.2427(3) 0.0264(9) Uani 1 1 d . . . . .
H25A_1 H -0.059469 0.622932 0.242647 0.040 Uiso 1 1 calc R U . . .
H25B_1 H -0.011865 0.541508 0.209014 0.040 Uiso 1 1 calc R U . . .
H25C_1 H 0.014796 0.647980 0.213809 0.040 Uiso 1 1 calc R U . . .
C26_1 C 0.0303(2) 0.3831(3) 0.3196(3) 0.0199(8) Uani 1 1 d . . . . .
H26A_1 H -0.011435 0.418709 0.296412 0.024 Uiso 1 1 calc R U . . .
H26B_1 H 0.032554 0.326229 0.281601 0.024 Uiso 1 1 calc R U . . .
C27_1 C 0.0247(2) 0.3533(3) 0.4177(3) 0.0291(10) Uani 1 1 d . . . . .
H27A_1 H -0.017924 0.317737 0.420358 0.044 Uiso 1 1 calc R U . . .
H27B_1 H 0.024215 0.409369 0.456066 0.044 Uiso 1 1 calc R U . . .
H27C_1 H 0.064134 0.313804 0.439403 0.044 Uiso 1 1 calc R U . . .
C28_1 C 0.1441(2) 0.3103(3) 0.2268(3) 0.0226(9) Uani 1 1 d . . . . .
H28A_1 H 0.123515 0.264951 0.266630 0.027 Uiso 1 1 calc R U . . .
H28B_1 H 0.191617 0.289279 0.220936 0.027 Uiso 1 1 calc R U . . .
C29_1 C 0.1027(3) 0.3088(3) 0.1331(3) 0.0326(11) Uani 1 1 d . . . . .
H29A_1 H 0.103609 0.245272 0.107643 0.049 Uiso 1 1 calc R U . . .
H29B_1 H 0.122918 0.353160 0.093084 0.049 Uiso 1 1 calc R U . . .
H29C_1 H 0.055042 0.326936 0.138658 0.049 Uiso 1 1 calc R U . . .
C1_2 C 0.3196(2) 0.4793(3) 0.1059(3) 0.0187(8) Uani 1 1 d . . . . .
C2_2 C 0.3890(2) 0.4577(3) 0.0980(3) 0.0218(8) Uani 1 1 d . . . . .
C3_2 C 0.4113(2) 0.4495(4) 0.0124(3) 0.0340(11) Uani 1 1 d . . . . .
H3_2 H 0.458085 0.435129 0.006898 0.041 Uiso 1 1 calc R U . . .
C4_2 C 0.3655(3) 0.4625(5) -0.0648(3) 0.0530(17) Uani 1 1 d . . . . .
H4_2 H 0.380286 0.453067 -0.122986 0.064 Uiso 1 1 calc R U . . .
C6_2 C 0.2745(2) 0.4986(3) 0.0271(3) 0.0264(9) Uani 1 1 d . . . . .
C5_2 C 0.2986(3) 0.4889(5) -0.0576(3) 0.0468(15) Uani 1 1 d . . . . .
H5_2 H 0.268354 0.500752 -0.111022 0.056 Uiso 1 1 calc R U . . .
C1_3 C 0.2038(2) 0.5365(3) 0.0306(3) 0.0229(9) Uani 1 1 d . . . . .
C2_3 C 0.1918(2) 0.6122(3) 0.0873(3) 0.0228(9) Uani 1 1 d . . . . .
H2_3 H 0.229009 0.638122 0.126010 0.027 Uiso 1 1 calc R U . . .
C3_3 C 0.1265(2) 0.6497(3) 0.0875(3) 0.0243(9) Uani 1 1 d . . . . .
H3_3 H 0.119325 0.701087 0.126205 0.029 Uiso 1 1 calc R U . . .
C4_3 C 0.0712(2) 0.6124(3) 0.0311(3) 0.0253(9) Uani 1 1 d . . . . .
H4_3 H 0.026364 0.637681 0.031719 0.030 Uiso 1 1 calc R U . . .
C5_3 C 0.0827(2) 0.5380(3) -0.0260(3) 0.0288(10) Uani 1 1 d . . . . .
H5_3 H 0.045464 0.512210 -0.064807 0.035 Uiso 1 1 calc R U . . .
C6_3 C 0.1484(2) 0.5010(3) -0.0265(3) 0.0271(9) Uani 1 1 d . . . . .
H6_3 H 0.155704 0.450670 -0.066518 0.033 Uiso 1 1 calc R U . . .
C1_4 C 0.4413(5) 0.4528(5) 0.1765(7) 0.0276(11) Uani 0.689(4) 1 d D U P A 1
C2_4 C 0.4777(3) 0.5339(5) 0.2050(5) 0.0343(12) Uani 0.689(4) 1 d D U P A 1
H2_4 H 0.466133 0.591843 0.175207 0.041 Uiso 0.689(4) 1 calc R U P A 1
C3_4 C 0.5304(4) 0.5320(6) 0.2756(5) 0.0401(12) Uani 0.689(4) 1 d D U P A 1
H3_4 H 0.554175 0.587998 0.294722 0.048 Uiso 0.689(4) 1 calc R U P A 1
C4_4 C 0.5478(4) 0.4469(5) 0.3178(5) 0.0395(12) Uani 0.689(4) 1 d D U P A 1
H4_4 H 0.584081 0.444609 0.366013 0.047 Uiso 0.689(4) 1 calc R U P A 1
C5_4 C 0.5128(4) 0.3650(6) 0.2904(5) 0.0410(12) Uani 0.689(4) 1 d D U P A 1
H5_4 H 0.524932 0.306641 0.318881 0.049 Uiso 0.689(4) 1 calc R U P A 1
C6_4 C 0.4592(4) 0.3705(5) 0.2201(5) 0.0375(11) Uani 0.689(4) 1 d D U P A 1
H6_4 H 0.434463 0.314898 0.201944 0.045 Uiso 0.689(4) 1 calc R U P A 1
C1_14 C 0.4408(10) 0.4287(13) 0.1811(16) 0.0313(14) Uani 0.311(4) 1 d D U P A 2
C2_14 C 0.5044(7) 0.4736(12) 0.1958(10) 0.0364(12) Uani 0.311(4) 1 d D U P A 2
H2_14 H 0.514688 0.523916 0.157339 0.044 Uiso 0.311(4) 1 calc R U P A 2
C3_14 C 0.5416(8) 0.3684(11) 0.3196(12) 0.0399(16) Uani 0.311(4) 1 d D U P A 2
H3_14 H 0.575292 0.347736 0.366429 0.048 Uiso 0.311(4) 1 calc R U P A 2
C4_14 C 0.4788(7) 0.3220(12) 0.3020(10) 0.0369(16) Uani 0.311(4) 1 d D U P A 2
H4_14 H 0.469992 0.268816 0.337651 0.044 Uiso 0.311(4) 1 calc R U P A 2
C5_14 C 0.4284(9) 0.3511(11) 0.2336(10) 0.0329(14) Uiso 0.311(4) 1 d D U P A 2
H5_14 H 0.386056 0.318064 0.223190 0.039 Uiso 0.311(4) 1 calc R U P A 2
C6_14 C 0.5531(8) 0.4455(12) 0.2664(11) 0.0406(15) Uani 0.311(4) 1 d D U P A 2
H6_14 H 0.594860 0.479751 0.278159 0.049 Uiso 0.311(4) 1 calc R U P A 2
C1_5 C 0.3640(4) 0.6924(6) 0.4041(6) 0.0319(14) Uani 0.689(4) 1 d . U P A 1
C2_5 C 0.4424(3) 0.6836(6) 0.4243(5) 0.0361(15) Uani 0.689(4) 1 d . U P A 1
H2A_5 H 0.464368 0.738484 0.399772 0.054 Uiso 0.689(4) 1 calc R U P A 1
H2B_5 H 0.457867 0.626329 0.395921 0.054 Uiso 0.689(4) 1 calc R U P A 1
H2C_5 H 0.455021 0.680452 0.490006 0.054 Uiso 0.689(4) 1 calc R U P A 1
C3_5 C 0.3400(4) 0.7838(5) 0.4480(6) 0.0406(16) Uani 0.689(4) 1 d . U P A 1
H3A_5 H 0.361712 0.838192 0.422252 0.061 Uiso 0.689(4) 1 calc R U P A 1
H3B_5 H 0.353259 0.781719 0.513655 0.061 Uiso 0.689(4) 1 calc R U P A 1
H3C_5 H 0.289915 0.789354 0.435890 0.061 Uiso 0.689(4) 1 calc R U P A 1
C4_5 C 0.3444(4) 0.6971(6) 0.3009(5) 0.0354(15) Uani 0.689(4) 1 d . U P A 1
H4A_5 H 0.365327 0.752960 0.276643 0.053 Uiso 0.689(4) 1 calc R U P A 1
H4B_5 H 0.294324 0.700687 0.287679 0.053 Uiso 0.689(4) 1 calc R U P A 1
H4C_5 H 0.361246 0.640610 0.272556 0.053 Uiso 0.689(4) 1 calc R U P A 1
C1_15 C 0.3770(10) 0.6605(14) 0.3966(14) 0.032(2) Uani 0.311(4) 1 d . U P A 2
C2_15 C 0.4270(8) 0.6164(12) 0.3327(11) 0.038(2) Uani 0.311(4) 1 d . U P A 2
H2A_15 H 0.460591 0.663708 0.318502 0.057 Uiso 0.311(4) 1 calc R U P A 2
H2B_15 H 0.400581 0.594939 0.276483 0.057 Uiso 0.311(4) 1 calc R U P A 2
H2C_15 H 0.451155 0.562784 0.363226 0.057 Uiso 0.311(4) 1 calc R U P A 2
C3_15 C 0.4204(9) 0.7168(13) 0.4694(12) 0.039(2) Uani 0.311(4) 1 d . U P A 2
H3A_15 H 0.445207 0.766393 0.440752 0.059 Uiso 0.311(4) 1 calc R U P A 2
H3B_15 H 0.453457 0.674910 0.503858 0.059 Uiso 0.311(4) 1 calc R U P A 2
H3C_15 H 0.390400 0.745266 0.510562 0.059 Uiso 0.311(4) 1 calc R U P A 2
C4_15 C 0.3276(9) 0.7278(12) 0.3372(12) 0.035(2) Uani 0.311(4) 1 d . U P A 2
H4A_15 H 0.354751 0.773382 0.306643 0.052 Uiso 0.311(4) 1 calc R U P A 2
H4B_15 H 0.298301 0.761305 0.375966 0.052 Uiso 0.311(4) 1 calc R U P A 2
H4C_15 H 0.298877 0.691055 0.291779 0.052 Uiso 0.311(4) 1 calc R U P A 2
C1_6 C 0.3145(4) 0.3420(6) 0.4717(6) 0.0275(15) Uani 0.689(4) 1 d . U P A 1
C5_6 C 0.3406(5) 0.3146(6) 0.3806(5) 0.0370(17) Uani 0.689(4) 1 d . U P A 1
H5A_6 H 0.346569 0.246228 0.378299 0.056 Uiso 0.689(4) 1 calc R U P A 1
H5B_6 H 0.384685 0.345584 0.375481 0.056 Uiso 0.689(4) 1 calc R U P A 1
H5C_6 H 0.306954 0.334517 0.330309 0.056 Uiso 0.689(4) 1 calc R U P A 1
C3_6 C 0.3721(5) 0.3147(7) 0.5458(7) 0.0328(19) Uani 0.689(4) 1 d . U P A 1
H3A_6 H 0.381947 0.247424 0.541369 0.049 Uiso 0.689(4) 1 calc R U P A 1
H3B_6 H 0.357485 0.328353 0.605530 0.049 Uiso 0.689(4) 1 calc R U P A 1
H3C_6 H 0.413585 0.350974 0.537902 0.049 Uiso 0.689(4) 1 calc R U P A 1
C2_6 C 0.2496(4) 0.2842(6) 0.4794(6) 0.0322(16) Uani 0.689(4) 1 d . U P A 1
H2A_6 H 0.258334 0.218261 0.465330 0.048 Uiso 0.689(4) 1 calc R U P A 1
H2B_6 H 0.212002 0.308393 0.436525 0.048 Uiso 0.689(4) 1 calc R U P A 1
H2C_6 H 0.236919 0.288948 0.541287 0.048 Uiso 0.689(4) 1 calc R U P A 1
C1_16 C 0.3127(9) 0.2881(12) 0.3926(11) 0.027(2) Uani 0.311(4) 1 d . U P A 2
H1A_16 H 0.315507 0.219386 0.396237 0.041 Uiso 0.311(4) 1 calc R U P A 2
H1B_16 H 0.356905 0.313555 0.378989 0.041 Uiso 0.311(4) 1 calc R U P A 2
H1C_16 H 0.276649 0.306186 0.344486 0.041 Uiso 0.311(4) 1 calc R U P A 2
C2_16 C 0.2285(9) 0.2858(15) 0.5020(13) 0.030(3) Uani 0.311(4) 1 d . U P A 2
H2A_16 H 0.235694 0.220583 0.522131 0.044 Uiso 0.311(4) 1 calc R U P A 2
H2B_16 H 0.196133 0.287344 0.446663 0.044 Uiso 0.311(4) 1 calc R U P A 2
H2C_16 H 0.209743 0.322262 0.549644 0.044 Uiso 0.311(4) 1 calc R U P A 2
C3_16 C 0.2954(10) 0.3274(15) 0.4831(14) 0.027(2) Uani 0.311(4) 1 d . U P A 2
C4_16 C 0.3544(10) 0.2951(16) 0.5572(16) 0.029(3) Uani 0.311(4) 1 d . U P A 2
H4A_16 H 0.358930 0.226476 0.555349 0.044 Uiso 0.311(4) 1 calc R U P A 2
H4B_16 H 0.343221 0.314294 0.617286 0.044 Uiso 0.311(4) 1 calc R U P A 2
H4C_16 H 0.397829 0.324260 0.545191 0.044 Uiso 0.311(4) 1 calc R U P A 2

loop_
_atom_site_aniso_label
_atom_site_aniso_U_11
_atom_site_aniso_U_22
_atom_site_aniso_U_33
_atom_site_aniso_U_23
_atom_site_aniso_U_13
_atom_site_aniso_U_12
Al1_1 0.0139(5) 0.0181(6) 0.0160(5) -0.0003(5) 0.0025(4) 0.0007(4)
N1_1 0.0136(15) 0.0150(16) 0.0151(15) -0.0003(12) 0.0049(12) 0.0004(12)
C1_1 0.0182(18) 0.0164(19) 0.0155(17) -0.0005(15) 0.0023(14) 0.0021(15)
C2_1 0.0168(18) 0.0181(19) 0.0133(17) 0.0002(15) 0.0056(14) 0.0037(15)
N2_1 0.0174(16) 0.0152(16) 0.0169(15) 0.0025(13) 0.0058(12) 0.0025(13)
C3_1 0.0148(17) 0.0160(18) 0.0133(17) 0.0010(14) 0.0011(14) -0.0005(14)
N3_1 0.0144(15) 0.0193(17) 0.0169(16) 0.0002(13) 0.0038(12) 0.0013(13)
C4_1 0.0168(18) 0.0161(19) 0.0162(18) 0.0035(15) 0.0034(14) -0.0011(15)
C5_1 0.0140(19) 0.060(3) 0.018(2) -0.002(2) 0.0020(16) 0.004(2)
C6_1 0.021(2) 0.035(2) 0.0174(19) -0.0012(18) -0.0025(16) 0.0105(18)
C7_1 0.0162(18) 0.028(2) 0.0163(18) 0.0004(16) 0.0010(15) 0.0020(16)
C8_1 0.0173(19) 0.031(2) 0.023(2) -0.0029(18) -0.0017(16) -0.0024(17)
C9_1 0.019(2) 0.055(3) 0.023(2) 0.006(2) -0.0027(17) -0.011(2)
C14_1 0.022(2) 0.038(3) 0.0167(19) 0.0005(18) 0.0045(16) -0.0031(18)
C15_1 0.031(2) 0.049(3) 0.021(2) 0.008(2) 0.0032(18) -0.004(2)
C16_1 0.052(3) 0.059(4) 0.031(3) -0.009(3) 0.015(2) 0.017(3)
C17_1 0.022(2) 0.083(4) 0.031(3) 0.015(3) 0.0030(19) -0.012(3)
C22_1 0.024(2) 0.018(2) 0.024(2) -0.0048(16) 0.0045(16) 0.0027(16)
C23_1 0.033(2) 0.019(2) 0.036(2) -0.0005(19) 0.0079(19) 0.0010(18)
C24_1 0.0156(19) 0.026(2) 0.024(2) -0.0053(17) 0.0056(15) 0.0037(16)
C25_1 0.022(2) 0.029(2) 0.027(2) 0.0012(19) 0.0005(17) 0.0049(18)
C26_1 0.0153(18) 0.022(2) 0.022(2) -0.0025(16) 0.0031(15) -0.0035(16)
C27_1 0.028(2) 0.033(2) 0.027(2) 0.0025(19) 0.0062(18) -0.0110(19)
C28_1 0.024(2) 0.0139(19) 0.031(2) -0.0047(17) 0.0100(17) -0.0020(16)
C29_1 0.045(3) 0.028(2) 0.026(2) -0.0106(19) 0.012(2) -0.011(2)
C1_2 0.023(2) 0.0152(19) 0.0192(19) -0.0017(15) 0.0065(15) -0.0028(15)
C2_2 0.024(2) 0.019(2) 0.023(2) -0.0024(16) 0.0052(16) -0.0034(16)
C3_2 0.026(2) 0.048(3) 0.030(2) 0.006(2) 0.0166(19) 0.006(2)
C4_2 0.049(3) 0.092(5) 0.020(2) 0.005(3) 0.016(2) 0.029(3)
C6_2 0.028(2) 0.031(2) 0.021(2) 0.0029(18) 0.0064(17) 0.0053(19)
C5_2 0.041(3) 0.081(4) 0.020(2) 0.010(3) 0.007(2) 0.021(3)
C1_3 0.026(2) 0.027(2) 0.0157(18) 0.0068(16) 0.0045(16) 0.0025(18)
C2_3 0.026(2) 0.023(2) 0.0195(19) 0.0038(16) 0.0011(16) -0.0022(17)
C3_3 0.029(2) 0.021(2) 0.024(2) 0.0051(17) 0.0039(17) 0.0032(17)
C4_3 0.022(2) 0.030(2) 0.025(2) 0.0068(18) 0.0019(16) 0.0012(18)
C5_3 0.028(2) 0.035(3) 0.022(2) 0.0050(19) -0.0023(17) -0.0025(19)
C6_3 0.034(2) 0.029(2) 0.018(2) 0.0006(17) 0.0031(17) 0.0015(19)
C1_4 0.0230(18) 0.035(2) 0.0263(19) -0.006(2) 0.0076(16) 0.0014(19)
C2_4 0.031(2) 0.038(2) 0.034(2) -0.007(2) 0.0031(18) -0.0042(19)
C3_4 0.034(2) 0.049(2) 0.038(2) -0.008(2) 0.0019(19) -0.005(2)
C4_4 0.033(2) 0.051(2) 0.034(2) -0.008(2) 0.0024(19) 0.0012(19)
C5_4 0.040(2) 0.046(2) 0.037(2) -0.0035(18) -0.0004(18) 0.0018(19)
C6_4 0.0379(19) 0.039(2) 0.0349(19) -0.0032(18) 0.0001(17) 0.0002(18)
C1_14 0.028(2) 0.036(2) 0.030(2) -0.004(2) 0.005(2) 0.000(2)
C2_14 0.032(2) 0.043(2) 0.035(2) -0.004(2) 0.0036(19) -0.0018(19)
C3_14 0.035(3) 0.048(3) 0.037(3) -0.004(2) 0.003(2) 0.001(2)
C4_14 0.036(3) 0.041(3) 0.034(2) -0.002(2) 0.003(2) 0.002(2)
C6_14 0.035(2) 0.049(2) 0.038(2) -0.004(2) 0.002(2) -0.002(2)
C1_5 0.025(2) 0.036(3) 0.035(2) 0.004(2) 0.003(2) -0.012(2)
C2_5 0.024(3) 0.047(3) 0.037(3) 0.001(3) 0.005(2) -0.012(3)
C3_5 0.036(3) 0.035(3) 0.051(3) 0.002(3) 0.011(3) -0.012(3)
C4_5 0.030(3) 0.039(3) 0.037(3) 0.010(3) 0.002(3) -0.012(3)
C1_15 0.028(3) 0.035(3) 0.035(3) 0.003(3) 0.003(3) -0.009(3)
C2_15 0.034(4) 0.040(5) 0.039(4) 0.002(4) 0.007(4) -0.009(4)
C3_15 0.034(4) 0.041(4) 0.042(4) 0.003(4) 0.001(4) -0.012(4)
C4_15 0.031(4) 0.033(4) 0.039(4) 0.004(4) 0.003(4) -0.010(4)
C1_6 0.032(3) 0.025(3) 0.025(2) 0.002(2) 0.001(2) 0.008(2)
C5_6 0.048(4) 0.032(4) 0.031(3) 0.001(3) 0.006(3) 0.021(3)
C3_6 0.035(4) 0.033(4) 0.030(3) 0.008(3) 0.000(3) 0.013(3)
C2_6 0.039(4) 0.026(3) 0.031(3) -0.004(3) 0.002(3) 0.001(3)
C1_16 0.030(5) 0.024(4) 0.027(4) -0.001(4) 0.000(4) 0.004(4)
C2_16 0.032(5) 0.026(4) 0.031(5) -0.002(4) 0.005(4) -0.001(4)
C3_16 0.030(3) 0.025(3) 0.026(3) 0.001(3) 0.000(3) 0.006(3)
C4_16 0.030(5) 0.026(5) 0.031(5) 0.004(4) -0.001(4) 0.001(4)

loop_
_atom_type_symbol
_atom_type_description
_atom_type_scat_dispersion_real
_atom_type_scat_dispersion_imag
_atom_type_scat_source
C C 0.0034 0.0017 'International Tables Vol C Tables 4.2.6.8 and 6.1.1.4'
H H 0.0000 0.0000 'International Tables Vol C Tables 4.2.6.8 and 6.1.1.4'
N N 0.0066 0.0034 'International Tables Vol C Tables 4.2.6.8 and 6.1.1.4'
Al Al 0.0659 0.0526 'International Tables Vol C Tables 4.2.6.8 and 6.1.1.4'

loop_
_exptl_crystal_face_index_h
_exptl_crystal_face_index_k
_exptl_crystal_face_index_l
_exptl_crystal_face_perp_dist
0.00 0.00 1.00 0.0710
-1.00 -1.00 1.00 0.0800
1.00 1.00 -1.00 0.0780
-1.00 0.00 0.00 0.0590
1.00 0.00 0.00 0.0390
0.00 1.00 0.00 0.1010
0.00 -1.00 0.00 0.0810
0.00 -1.00 -1.00 0.0840
0.00 1.00 1.00 0.0730
1.00 1.00 1.00 0.0590
-1.00 -1.00 -1.00 0.0930
1.00 0.00 1.00 0.0570
-1.00 0.00 -1.00 0.1330
1.00 1.00 0.00 0.0820

loop_
_geom_angle_atom_site_label_1
_geom_angle_atom_site_label_2
_geom_angle_atom_site_label_3
_geom_angle
_geom_angle_site_symmetry_1
_geom_angle_site_symmetry_3
_geom_angle_publ_flag
N1_1 Al1_1 C1_1 97.48(15) . . ?
N1_1 Al1_1 C5_1 108.53(17) . . ?
C1_1 Al1_1 C5_1 153.45(19) . . ?
N1_1 Al1_1 C6_1 111.21(16) . . ?
C1_1 Al1_1 C6_1 134.10(16) . . ?
C5_1 Al1_1 C6_1 39.42(17) . . ?
N1_1 Al1_1 C9_1 135.98(16) . . ?
C1_1 Al1_1 C9_1 117.66(19) . . ?
C5_1 Al1_1 C9_1 37.2(2) . . ?
C6_1 Al1_1 C9_1 62.89(18) . . ?
N1_1 Al1_1 C7_1 142.21(15) . . ?
C1_1 Al1_1 C7_1 101.70(15) . . ?
C5_1 Al1_1 C7_1 60.35(15) . . ?
C6_1 Al1_1 C7_1 35.84(14) . . ?
C9_1 Al1_1 C7_1 58.26(15) . . ?
N1_1 Al1_1 C8_1 166.66(15) . . ?
C1_1 Al1_1 C8_1 95.86(16) . . ?
C5_1 Al1_1 C8_1 58.20(16) . . ?
C6_1 Al1_1 C8_1 58.35(16) . . ?
C9_1 Al1_1 C8_1 33.93(15) . . ?
C7_1 Al1_1 C8_1 32.87(14) . . ?
N2_1 N1_1 C4_1 113.1(3) . . ?
N2_1 N1_1 Al1_1 132.8(3) . . ?
C4_1 N1_1 Al1_1 114.1(2) . . ?
C2_1 C1_1 C22_1 122.0(4) . . ?
C2_1 C1_1 Al1_1 114.9(3) . . ?
C22_1 C1_1 Al1_1 123.0(3) . . ?
C1_1 C2_1 C3_1 124.5(3) . . ?
C1_1 C2_1 C24_1 121.7(4) . . ?
C3_1 C2_1 C24_1 113.8(3) . . ?
N3_1 N2_1 N1_1 114.0(3) . . ?
C4_1 C3_1 C2_1 124.6(3) . . ?
C4_1 C3_1 C26_1 118.5(3) . . ?
C2_1 C3_1 C26_1 116.8(3) . . ?
N2_1 N3_1 C1_2 109.9(3) . . ?
C3_1 C4_1 N1_1 120.9(3) . . ?
C3_1 C4_1 C28_1 123.7(3) . . ?
N1_1 C4_1 C28_1 115.4(3) . . ?
C9_1 C5_1 C6_1 110.0(4) . . ?
C9_1 C5_1 Al1_1 79.3(3) . . ?
C6_1 C5_1 Al1_1 74.2(2) . . ?
C9_1 C5_1 H5_1 125.0 . . ?
C6_1 C5_1 H5_1 125.0 . . ?
Al1_1 C5_1 H5_1 113.5 . . ?
C5_1 C6_1 C7_1 105.5(4) . . ?
C5_1 C6_1 C1_6 115.9(5) . . ?
C7_1 C6_1 C1_6 136.8(5) . . ?
C5_1 C6_1 C3_16 130.4(8) . . ?
C7_1 C6_1 C3_16 123.8(8) . . ?
C5_1 C6_1 Al1_1 66.4(2) . . ?
C7_1 C6_1 Al1_1 82.3(2) . . ?
C1_6 C6_1 Al1_1 124.5(4) . . ?
C3_16 C6_1 Al1_1 120.8(7) . . ?
C8_1 C7_1 C6_1 107.1(4) . . ?
C8_1 C7_1 C14_1 120.1(4) . . ?
C6_1 C7_1 C14_1 132.7(4) . . ?
C8_1 C7_1 Al1_1 74.8(2) . . ?
C6_1 C7_1 Al1_1 61.8(2) . . ?
C14_1 C7_1 Al1_1 127.8(3) . . ?
C7_1 C8_1 C9_1 111.0(4) . . ?
C7_1 C8_1 Al1_1 72.3(2) . . ?
C9_1 C8_1 Al1_1 65.0(2) . . ?
C7_1 C8_1 H8_1 124.5 . . ?
C9_1 C8_1 H8_1 124.5 . . ?
Al1_1 C8_1 H8_1 129.9 . . ?
C5_1 C9_1 C8_1 106.3(4) . . ?
C5_1 C9_1 C1_15 113.0(9) . . ?
C8_1 C9_1 C1_15 139.2(9) . . ?
C5_1 C9_1 C1_5 132.0(5) . . ?
C8_1 C9_1 C1_5 121.6(5) . . ?
C5_1 C9_1 Al1_1 63.5(2) . . ?
C8_1 C9_1 Al1_1 81.0(3) . . ?
C1_15 C9_1 Al1_1 126.1(8) . . ?
C1_5 C9_1 Al1_1 124.2(4) . . ?
C16_1 C14_1 C17_1 107.2(4) . . ?
C16_1 C14_1 C15_1 106.7(4) . . ?
C17_1 C14_1 C15_1 109.3(4) . . ?
C16_1 C14_1 C7_1 109.9(4) . . ?
C17_1 C14_1 C7_1 111.4(3) . . ?
C15_1 C14_1 C7_1 112.0(4) . . ?
C14_1 C15_1 H15A_1 109.5 . . ?
C14_1 C15_1 H15B_1 109.5 . . ?
H15A_1 C15_1 H15B_1 109.5 . . ?
C14_1 C15_1 H15C_1 109.5 . . ?
H15A_1 C15_1 H15C_1 109.5 . . ?
H15B_1 C15_1 H15C_1 109.5 . . ?
C14_1 C16_1 H16A_1 109.5 . . ?
C14_1 C16_1 H16B_1 109.5 . . ?
H16A_1 C16_1 H16B_1 109.5 . . ?
C14_1 C16_1 H16C_1 109.5 . . ?
H16A_1 C16_1 H16C_1 109.5 . . ?
H16B_1 C16_1 H16C_1 109.5 . . ?
C14_1 C17_1 H17A_1 109.5 . . ?
C14_1 C17_1 H17B_1 109.5 . . ?
H17A_1 C17_1 H17B_1 109.5 . . ?
C14_1 C17_1 H17C_1 109.5 . . ?
H17A_1 C17_1 H17C_1 109.5 . . ?
H17B_1 C17_1 H17C_1 109.5 . . ?
C1_1 C22_1 C23_1 113.1(3) . . ?
C1_1 C22_1 H22A_1 109.0 . . ?
C23_1 C22_1 H22A_1 109.0 . . ?
C1_1 C22_1 H22B_1 109.0 . . ?
C23_1 C22_1 H22B_1 109.0 . . ?
H22A_1 C22_1 H22B_1 107.8 . . ?
C22_1 C23_1 H23A_1 109.5 . . ?
C22_1 C23_1 H23B_1 109.5 . . ?
H23A_1 C23_1 H23B_1 109.5 . . ?
C22_1 C23_1 H23C_1 109.5 . . ?
H23A_1 C23_1 H23C_1 109.5 . . ?
H23B_1 C23_1 H23C_1 109.5 . . ?
C2_1 C24_1 C25_1 112.4(3) . . ?
C2_1 C24_1 H24A_1 109.1 . . ?
C25_1 C24_1 H24A_1 109.1 . . ?
C2_1 C24_1 H24B_1 109.1 . . ?
C25_1 C24_1 H24B_1 109.1 . . ?
H24A_1 C24_1 H24B_1 107.9 . . ?
C24_1 C25_1 H25A_1 109.5 . . ?
C24_1 C25_1 H25B_1 109.5 . . ?
H25A_1 C25_1 H25B_1 109.5 . . ?
C24_1 C25_1 H25C_1 109.5 . . ?
H25A_1 C25_1 H25C_1 109.5 . . ?
H25B_1 C25_1 H25C_1 109.5 . . ?
C27_1 C26_1 C3_1 112.5(3) . . ?
C27_1 C26_1 H26A_1 109.1 . . ?
C3_1 C26_1 H26A_1 109.1 . . ?
C27_1 C26_1 H26B_1 109.1 . . ?
C3_1 C26_1 H26B_1 109.1 . . ?
H26A_1 C26_1 H26B_1 107.8 . . ?
C26_1 C27_1 H27A_1 109.5 . . ?
C26_1 C27_1 H27B_1 109.5 . . ?
H27A_1 C27_1 H27B_1 109.5 . . ?
C26_1 C27_1 H27C_1 109.5 . . ?
H27A_1 C27_1 H27C_1 109.5 . . ?
H27B_1 C27_1 H27C_1 109.5 . . ?
C4_1 C28_1 C29_1 113.4(4) . . ?
C4_1 C28_1 H28A_1 108.9 . . ?
C29_1 C28_1 H28A_1 108.9 . . ?
C4_1 C28_1 H28B_1 108.9 . . ?
C29_1 C28_1 H28B_1 108.9 . . ?
H28A_1 C28_1 H28B_1 107.7 . . ?
C28_1 C29_1 H29A_1 109.5 . . ?
C28_1 C29_1 H29B_1 109.5 . . ?
H29A_1 C29_1 H29B_1 109.5 . . ?
C28_1 C29_1 H29C_1 109.5 . . ?
H29A_1 C29_1 H29C_1 109.5 . . ?
H29B_1 C29_1 H29C_1 109.5 . . ?
C2_2 C1_2 C6_2 119.5(4) . . ?
C2_2 C1_2 N3_1 118.9(3) . . ?
C6_2 C1_2 N3_1 121.5(4) . . ?
C3_2 C2_2 C1_2 119.8(4) . . ?
C3_2 C2_2 C1_4 117.3(5) . . ?
C1_2 C2_2 C1_4 122.6(5) . . ?
C3_2 C2_2 C1_14 117.1(9) . . ?
C1_2 C2_2 C1_14 122.6(9) . . ?
C4_2 C3_2 C2_2 120.1(4) . . ?
C4_2 C3_2 H3_2 119.9 . . ?
C2_2 C3_2 H3_2 119.9 . . ?
C5_2 C4_2 C3_2 120.3(4) . . ?
C5_2 C4_2 H4_2 119.8 . . ?
C3_2 C4_2 H4_2 119.8 . . ?
C5_2 C6_2 C1_2 119.0(4) . . ?
C5_2 C6_2 C1_3 118.3(4) . . ?
C1_2 C6_2 C1_3 122.5(4) . . ?
C4_2 C5_2 C6_2 121.0(5) . . ?
C4_2 C5_2 H5_2 119.5 . . ?
C6_2 C5_2 H5_2 119.5 . . ?
C6_3 C1_3 C2_3 118.2(4) . . ?
C6_3 C1_3 C6_2 120.6(4) . . ?
C2_3 C1_3 C6_2 121.0(4) . . ?
C3_3 C2_3 C1_3 120.8(4) . . ?
C3_3 C2_3 H2_3 119.6 . . ?
C1_3 C2_3 H2_3 119.6 . . ?
C2_3 C3_3 C4_3 120.4(4) . . ?
C2_3 C3_3 H3_3 119.8 . . ?
C4_3 C3_3 H3_3 119.8 . . ?
C5_3 C4_3 C3_3 119.2(4) . . ?
C5_3 C4_3 H4_3 120.4 . . ?
C3_3 C4_3 H4_3 120.4 . . ?
C4_3 C5_3 C6_3 120.2(4) . . ?
C4_3 C5_3 H5_3 119.9 . . ?
C6_3 C5_3 H5_3 119.9 . . ?
C5_3 C6_3 C1_3 121.1(4) . . ?
C5_3 C6_3 H6_3 119.5 . . ?
C1_3 C6_3 H6_3 119.5 . . ?
C6_4 C1_4 C2_4 118.0(8) . . ?
C6_4 C1_4 C2_2 122.5(6) . . ?
C2_4 C1_4 C2_2 119.4(6) . . ?
C3_4 C2_4 C1_4 121.6(7) . . ?
C3_4 C2_4 H2_4 119.2 . . ?
C1_4 C2_4 H2_4 119.2 . . ?
C2_4 C3_4 C4_4 118.9(7) . . ?
C2_4 C3_4 H3_4 120.5 . . ?
C4_4 C3_4 H3_4 120.5 . . ?
C3_4 C4_4 C5_4 120.6(7) . . ?
C3_4 C4_4 H4_4 119.7 . . ?
C5_4 C4_4 H4_4 119.7 . . ?
C4_4 C5_4 C6_4 118.6(7) . . ?
C4_4 C5_4 H5_4 120.7 . . ?
C6_4 C5_4 H5_4 120.7 . . ?
C1_4 C6_4 C5_4 122.3(8) . . ?
C1_4 C6_4 H6_4 118.9 . . ?
C5_4 C6_4 H6_4 118.9 . . ?
C5_14 C1_14 C2_14 119.0(18) . . ?
C5_14 C1_14 C2_2 120.9(13) . . ?
C2_14 C1_14 C2_2 119.6(13) . . ?
C6_14 C2_14 C1_14 120.7(16) . . ?
C6_14 C2_14 H2_14 119.7 . . ?
C1_14 C2_14 H2_14 119.7 . . ?
C6_14 C3_14 C4_14 117.7(16) . . ?
C6_14 C3_14 H3_14 121.2 . . ?
C4_14 C3_14 H3_14 121.2 . . ?
C3_14 C4_14 C5_14 122.2(16) . . ?
C3_14 C4_14 H4_14 118.9 . . ?
C5_14 C4_14 H4_14 118.9 . . ?
C1_14 C5_14 C4_14 119.3(16) . . ?
C1_14 C5_14 H5_14 120.3 . . ?
C4_14 C5_14 H5_14 120.3 . . ?
C3_14 C6_14 C2_14 120.9(15) . . ?
C3_14 C6_14 H6_14 119.5 . . ?
C2_14 C6_14 H6_14 119.5 . . ?
C2_5 C1_5 C4_5 109.2(7) . . ?
C2_5 C1_5 C3_5 109.2(7) . . ?
C4_5 C1_5 C3_5 109.2(7) . . ?
C2_5 C1_5 C9_1 106.1(6) . . ?
C4_5 C1_5 C9_1 109.2(6) . . ?
C3_5 C1_5 C9_1 113.8(6) . . ?
C1_5 C2_5 H2A_5 109.5 . . ?
C1_5 C2_5 H2B_5 109.5 . . ?
H2A_5 C2_5 H2B_5 109.5 . . ?
C1_5 C2_5 H2C_5 109.5 . . ?
H2A_5 C2_5 H2C_5 109.5 . . ?
H2B_5 C2_5 H2C_5 109.5 . . ?
C1_5 C3_5 H3A_5 109.5 . . ?
C1_5 C3_5 H3B_5 109.5 . . ?
H3A_5 C3_5 H3B_5 109.5 . . ?
C1_5 C3_5 H3C_5 109.5 . . ?
H3A_5 C3_5 H3C_5 109.5 . . ?
H3B_5 C3_5 H3C_5 109.5 . . ?
C1_5 C4_5 H4A_5 109.5 . . ?
C1_5 C4_5 H4B_5 109.5 . . ?
H4A_5 C4_5 H4B_5 109.5 . . ?
C1_5 C4_5 H4C_5 109.5 . . ?
H4A_5 C4_5 H4C_5 109.5 . . ?
H4B_5 C4_5 H4C_5 109.5 . . ?
C9_1 C1_15 C3_15 107.3(15) . . ?
C9_1 C1_15 C4_15 105.5(13) . . ?
C3_15 C1_15 C4_15 109.8(16) . . ?
C9_1 C1_15 C2_15 119.2(15) . . ?
C3_15 C1_15 C2_15 107.7(15) . . ?
C4_15 C1_15 C2_15 107.1(15) . . ?
C1_15 C2_15 H2A_15 109.5 . . ?
C1_15 C2_15 H2B_15 109.5 . . ?
H2A_15 C2_15 H2B_15 109.5 . . ?
C1_15 C2_15 H2C_15 109.5 . . ?
H2A_15 C2_15 H2C_15 109.5 . . ?
H2B_15 C2_15 H2C_15 109.5 . . ?
C1_15 C3_15 H3A_15 109.5 . . ?
C1_15 C3_15 H3B_15 109.5 . . ?
H3A_15 C3_15 H3B_15 109.5 . . ?
C1_15 C3_15 H3C_15 109.5 . . ?
H3A_15 C3_15 H3C_15 109.5 . . ?
H3B_15 C3_15 H3C_15 109.5 . . ?
C1_15 C4_15 H4A_15 109.5 . . ?
C1_15 C4_15 H4B_15 109.5 . . ?
H4A_15 C4_15 H4B_15 109.5 . . ?
C1_15 C4_15 H4C_15 109.5 . . ?
H4A_15 C4_15 H4C_15 109.5 . . ?
H4B_15 C4_15 H4C_15 109.5 . . ?
C6_1 C1_6 C2_6 112.8(6) . . ?
C6_1 C1_6 C3_6 108.6(7) . . ?
C2_6 C1_6 C3_6 111.1(6) . . ?
C6_1 C1_6 C5_6 111.5(6) . . ?
C2_6 C1_6 C5_6 106.7(7) . . ?
C3_6 C1_6 C5_6 106.0(7) . . ?
C1_6 C5_6 H5A_6 109.5 . . ?
C1_6 C5_6 H5B_6 109.5 . . ?
H5A_6 C5_6 H5B_6 109.5 . . ?
C1_6 C5_6 H5C_6 109.5 . . ?
H5A_6 C5_6 H5C_6 109.5 . . ?
H5B_6 C5_6 H5C_6 109.5 . . ?
C1_6 C3_6 H3A_6 109.5 . . ?
C1_6 C3_6 H3B_6 109.5 . . ?
H3A_6 C3_6 H3B_6 109.5 . . ?
C1_6 C3_6 H3C_6 109.5 . . ?
H3A_6 C3_6 H3C_6 109.5 . . ?
H3B_6 C3_6 H3C_6 109.5 . . ?
C1_6 C2_6 H2A_6 109.5 . . ?
C1_6 C2_6 H2B_6 109.5 . . ?
H2A_6 C2_6 H2B_6 109.5 . . ?
C1_6 C2_6 H2C_6 109.5 . . ?
H2A_6 C2_6 H2C_6 109.5 . . ?
H2B_6 C2_6 H2C_6 109.5 . . ?
C3_16 C1_16 H1A_16 109.5 . . ?
C3_16 C1_16 H1B_16 109.5 . . ?
H1A_16 C1_16 H1B_16 109.5 . . ?
C3_16 C1_16 H1C_16 109.5 . . ?
H1A_16 C1_16 H1C_16 109.5 . . ?
H1B_16 C1_16 H1C_16 109.5 . . ?
C3_16 C2_16 H2A_16 109.5 . . ?
C3_16 C2_16 H2B_16 109.5 . . ?
H2A_16 C2_16 H2B_16 109.5 . . ?
C3_16 C2_16 H2C_16 109.5 . . ?
H2A_16 C2_16 H2C_16 109.5 . . ?
H2B_16 C2_16 H2C_16 109.5 . . ?
C2_16 C3_16 C1_16 107.8(16) . . ?
C2_16 C3_16 C4_16 110.2(15) . . ?
C1_16 C3_16 C4_16 106.9(15) . . ?
C2_16 C3_16 C6_1 118.8(15) . . ?
C1_16 C3_16 C6_1 106.9(13) . . ?
C4_16 C3_16 C6_1 105.8(14) . . ?
C3_16 C4_16 H4A_16 109.5 . . ?
C3_16 C4_16 H4B_16 109.5 . . ?
H4A_16 C4_16 H4B_16 109.5 . . ?
C3_16 C4_16 H4C_16 109.5 . . ?
H4A_16 C4_16 H4C_16 109.5 . . ?
H4B_16 C4_16 H4C_16 109.5 . . ?

loop_
_geom_bond_atom_site_label_1
_geom_bond_atom_site_label_2
_geom_bond_distance
_geom_bond_site_symmetry_2
_geom_bond_publ_flag
Al1_1 N1_1 1.884(3) . ?
Al1_1 C1_1 1.940(4) . ?
Al1_1 C5_1 2.089(4) . ?
Al1_1 C6_1 2.194(4) . ?
Al1_1 C9_1 2.294(5) . ?
Al1_1 C7_1 2.467(4) . ?
Al1_1 C8_1 2.499(4) . ?
N1_1 N2_1 1.342(4) . ?
N1_1 C4_1 1.427(5) . ?
C1_1 C2_1 1.354(5) . ?
C1_1 C22_1 1.521(5) . ?
C2_1 C3_1 1.499(5) . ?
C2_1 C24_1 1.530(5) . ?
N2_1 N3_1 1.277(4) . ?
C3_1 C4_1 1.356(5) . ?
C3_1 C26_1 1.533(5) . ?
N3_1 C1_2 1.427(5) . ?
C4_1 C28_1 1.516(5) . ?
C5_1 C9_1 1.412(7) . ?
C5_1 C6_1 1.448(6) . ?
C5_1 H5_1 0.9500 . ?
C6_1 C7_1 1.457(6) . ?
C6_1 C1_6 1.498(10) . ?
C6_1 C3_16 1.69(2) . ?
C7_1 C8_1 1.405(6) . ?
C7_1 C14_1 1.553(5) . ?
C8_1 C9_1 1.412(6) . ?
C8_1 H8_1 0.9500 . ?
C9_1 C1_15 1.44(2) . ?
C9_1 C1_5 1.581(9) . ?
C14_1 C16_1 1.527(7) . ?
C14_1 C17_1 1.539(6) . ?
C14_1 C15_1 1.546(6) . ?
C15_1 H15A_1 0.9800 . ?
C15_1 H15B_1 0.9800 . ?
C15_1 H15C_1 0.9800 . ?
C16_1 H16A_1 0.9800 . ?
C16_1 H16B_1 0.9800 . ?
C16_1 H16C_1 0.9800 . ?
C17_1 H17A_1 0.9800 . ?
C17_1 H17B_1 0.9800 . ?
C17_1 H17C_1 0.9800 . ?
C22_1 C23_1 1.528(6) . ?
C22_1 H22A_1 0.9900 . ?
C22_1 H22B_1 0.9900 . ?
C23_1 H23A_1 0.9800 . ?
C23_1 H23B_1 0.9800 . ?
C23_1 H23C_1 0.9800 . ?
C24_1 C25_1 1.539(6) . ?
C24_1 H24A_1 0.9900 . ?
C24_1 H24B_1 0.9900 . ?
C25_1 H25A_1 0.9800 . ?
C25_1 H25B_1 0.9800 . ?
C25_1 H25C_1 0.9800 . ?
C26_1 C27_1 1.531(6) . ?
C26_1 H26A_1 0.9900 . ?
C26_1 H26B_1 0.9900 . ?
C27_1 H27A_1 0.9800 . ?
C27_1 H27B_1 0.9800 . ?
C27_1 H27C_1 0.9800 . ?
C28_1 C29_1 1.529(6) . ?
C28_1 H28A_1 0.9900 . ?
C28_1 H28B_1 0.9900 . ?
C29_1 H29A_1 0.9800 . ?
C29_1 H29B_1 0.9800 . ?
C29_1 H29C_1 0.9800 . ?
C1_2 C2_2 1.410(6) . ?
C1_2 C6_2 1.411(6) . ?
C2_2 C3_2 1.394(6) . ?
C2_2 C1_4 1.464(10) . ?
C2_2 C1_14 1.56(2) . ?
C3_2 C4_2 1.386(7) . ?
C3_2 H3_2 0.9500 . ?
C4_2 C5_2 1.378(7) . ?
C4_2 H4_2 0.9500 . ?
C6_2 C5_2 1.396(6) . ?
C6_2 C1_3 1.493(6) . ?
C5_2 H5_2 0.9500 . ?
C1_3 C6_3 1.394(6) . ?
C1_3 C2_3 1.401(6) . ?
C2_3 C3_3 1.385(6) . ?
C2_3 H2_3 0.9500 . ?
C3_3 C4_3 1.396(6) . ?
C3_3 H3_3 0.9500 . ?
C4_3 C5_3 1.390(6) . ?
C4_3 H4_3 0.9500 . ?
C5_3 C6_3 1.391(6) . ?
C5_3 H5_3 0.9500 . ?
C6_3 H6_3 0.9500 . ?
C1_4 C6_4 1.365(9) . ?
C1_4 C2_4 1.396(9) . ?
C2_4 C3_4 1.385(8) . ?
C2_4 H2_4 0.9500 . ?
C3_4 C4_4 1.388(9) . ?
C3_4 H3_4 0.9500 . ?
C4_4 C5_4 1.389(9) . ?
C4_4 H4_4 0.9500 . ?
C5_4 C6_4 1.396(9) . ?
C5_4 H5_4 0.9500 . ?
C6_4 H6_4 0.9500 . ?
C1_14 C5_14 1.389(14) . ?
C1_14 C2_14 1.395(14) . ?
C2_14 C6_14 1.394(14) . ?
C2_14 H2_14 0.9500 . ?
C3_14 C6_14 1.385(14) . ?
C3_14 C4_14 1.393(14) . ?
C3_14 H3_14 0.9500 . ?
C4_14 C5_14 1.396(13) . ?
C4_14 H4_14 0.9500 . ?
C5_14 H5_14 0.9500 . ?
C6_14 H6_14 0.9500 . ?
C1_5 C2_5 1.536(10) . ?
C1_5 C4_5 1.537(11) . ?
C1_5 C3_5 1.550(11) . ?
C2_5 H2A_5 0.9800 . ?
C2_5 H2B_5 0.9800 . ?
C2_5 H2C_5 0.9800 . ?
C3_5 H3A_5 0.9800 . ?
C3_5 H3B_5 0.9800 . ?
C3_5 H3C_5 0.9800 . ?
C4_5 H4A_5 0.9800 . ?
C4_5 H4B_5 0.9800 . ?
C4_5 H4C_5 0.9800 . ?
C1_15 C3_15 1.52(3) . ?
C1_15 C4_15 1.56(3) . ?
C1_15 C2_15 1.57(2) . ?
C2_15 H2A_15 0.9800 . ?
C2_15 H2B_15 0.9800 . ?
C2_15 H2C_15 0.9800 . ?
C3_15 H3A_15 0.9800 . ?
C3_15 H3B_15 0.9800 . ?
C3_15 H3C_15 0.9800 . ?
C4_15 H4A_15 0.9800 . ?
C4_15 H4B_15 0.9800 . ?
C4_15 H4C_15 0.9800 . ?
C1_6 C2_6 1.528(11) . ?
C1_6 C3_6 1.535(12) . ?
C1_6 C5_6 1.546(10) . ?
C5_6 H5A_6 0.9800 . ?
C5_6 H5B_6 0.9800 . ?
C5_6 H5C_6 0.9800 . ?
C3_6 H3A_6 0.9800 . ?
C3_6 H3B_6 0.9800 . ?
C3_6 H3C_6 0.9800 . ?
C2_6 H2A_6 0.9800 . ?
C2_6 H2B_6 0.9800 . ?
C2_6 H2C_6 0.9800 . ?
C1_16 C3_16 1.53(2) . ?
C1_16 H1A_16 0.9800 . ?
C1_16 H1B_16 0.9800 . ?
C1_16 H1C_16 0.9800 . ?
C2_16 C3_16 1.49(2) . ?
C2_16 H2A_16 0.9800 . ?
C2_16 H2B_16 0.9800 . ?
C2_16 H2C_16 0.9800 . ?
C3_16 C4_16 1.57(3) . ?
C4_16 H4A_16 0.9800 . ?
C4_16 H4B_16 0.9800 . ?
C4_16 H4C_16 0.9800 . ?

loop_
_geom_torsion_atom_site_label_1
_geom_torsion_atom_site_label_2
_geom_torsion_atom_site_label_3
_geom_torsion_atom_site_label_4
_geom_torsion
_geom_torsion_site_symmetry_1
_geom_torsion_site_symmetry_2
_geom_torsion_site_symmetry_3
_geom_torsion_site_symmetry_4
_geom_torsion_publ_flag
C1_1 Al1_1 N1_1 N2_1 129.6(3) . . . . ?
C5_1 Al1_1 N1_1 N2_1 -45.0(4) . . . . ?
C6_1 Al1_1 N1_1 N2_1 -86.9(4) . . . . ?
C9_1 Al1_1 N1_1 N2_1 -14.5(5) . . . . ?
C7_1 Al1_1 N1_1 N2_1 -110.2(4) . . . . ?
C8_1 Al1_1 N1_1 N2_1 -50.3(8) . . . . ?
C1_1 Al1_1 N1_1 C4_1 -49.9(3) . . . . ?
C5_1 Al1_1 N1_1 C4_1 135.5(3) . . . . ?
C6_1 Al1_1 N1_1 C4_1 93.6(3) . . . . ?
C9_1 Al1_1 N1_1 C4_1 166.0(3) . . . . ?
C7_1 Al1_1 N1_1 C4_1 70.3(3) . . . . ?
C8_1 Al1_1 N1_1 C4_1 130.2(6) . . . . ?
C22_1 C1_1 C2_1 C3_1 177.9(3) . . . . ?
Al1_1 C1_1 C2_1 C3_1 1.5(5) . . . . ?
C22_1 C1_1 C2_1 C24_1 -2.0(6) . . . . ?
Al1_1 C1_1 C2_1 C24_1 -178.4(3) . . . . ?
C4_1 N1_1 N2_1 N3_1 -179.9(3) . . . . ?
Al1_1 N1_1 N2_1 N3_1 0.6(5) . . . . ?
C1_1 C2_1 C3_1 C4_1 -30.3(6) . . . . ?
C24_1 C2_1 C3_1 C4_1 149.6(4) . . . . ?
C1_1 C2_1 C3_1 C26_1 150.5(4) . . . . ?
C24_1 C2_1 C3_1 C26_1 -29.6(5) . . . . ?
N1_1 N2_1 N3_1 C1_2 -170.7(3) . . . . ?
C2_1 C3_1 C4_1 N1_1 8.7(6) . . . . ?
C26_1 C3_1 C4_1 N1_1 -172.1(3) . . . . ?
C2_1 C3_1 C4_1 C28_1 -173.1(4) . . . . ?
C26_1 C3_1 C4_1 C28_1 6.1(6) . . . . ?
N2_1 N1_1 C4_1 C3_1 -144.8(3) . . . . ?
Al1_1 N1_1 C4_1 C3_1 34.8(4) . . . . ?
N2_1 N1_1 C4_1 C28_1 36.8(4) . . . . ?
Al1_1 N1_1 C4_1 C28_1 -143.6(3) . . . . ?
C9_1 C5_1 C6_1 C7_1 -2.2(5) . . . . ?
Al1_1 C5_1 C6_1 C7_1 -74.2(3) . . . . ?
C9_1 C5_1 C6_1 C1_6 -169.6(5) . . . . ?
Al1_1 C5_1 C6_1 C1_6 118.4(5) . . . . ?
C9_1 C5_1 C6_1 C3_16 -176.8(10) . . . . ?
Al1_1 C5_1 C6_1 C3_16 111.2(10) . . . . ?
C9_1 C5_1 C6_1 Al1_1 72.0(3) . . . . ?
C5_1 C6_1 C7_1 C8_1 1.2(4) . . . . ?
C1_6 C6_1 C7_1 C8_1 164.6(6) . . . . ?
C3_16 C6_1 C7_1 C8_1 176.3(9) . . . . ?
Al1_1 C6_1 C7_1 C8_1 -61.6(3) . . . . ?
C5_1 C6_1 C7_1 C14_1 179.6(4) . . . . ?
C1_6 C6_1 C7_1 C14_1 -17.0(9) . . . . ?
C3_16 C6_1 C7_1 C14_1 -5.3(11) . . . . ?
Al1_1 C6_1 C7_1 C14_1 116.8(4) . . . . ?
C5_1 C6_1 C7_1 Al1_1 62.8(3) . . . . ?
C1_6 C6_1 C7_1 Al1_1 -133.8(7) . . . . ?
C3_16 C6_1 C7_1 Al1_1 -122.1(9) . . . . ?
C6_1 C7_1 C8_1 C9_1 0.1(5) . . . . ?
C14_1 C7_1 C8_1 C9_1 -178.5(4) . . . . ?
Al1_1 C7_1 C8_1 C9_1 -53.3(3) . . . . ?
C6_1 C7_1 C8_1 Al1_1 53.4(3) . . . . ?
C14_1 C7_1 C8_1 Al1_1 -125.2(3) . . . . ?
C6_1 C5_1 C9_1 C8_1 2.2(5) . . . . ?
Al1_1 C5_1 C9_1 C8_1 70.9(3) . . . . ?
C6_1 C5_1 C9_1 C1_15 171.1(9) . . . . ?
Al1_1 C5_1 C9_1 C1_15 -120.2(9) . . . . ?
C6_1 C5_1 C9_1 C1_5 178.0(5) . . . . ?
Al1_1 C5_1 C9_1 C1_5 -113.3(6) . . . . ?
C6_1 C5_1 C9_1 Al1_1 -68.7(3) . . . . ?
C7_1 C8_1 C9_1 C5_1 -1.5(5) . . . . ?
Al1_1 C8_1 C9_1 C5_1 -58.9(3) . . . . ?
C7_1 C8_1 C9_1 C1_15 -165.7(13) . . . . ?
Al1_1 C8_1 C9_1 C1_15 136.9(14) . . . . ?
C7_1 C8_1 C9_1 C1_5 -177.7(5) . . . . ?
Al1_1 C8_1 C9_1 C1_5 124.8(5) . . . . ?
C7_1 C8_1 C9_1 Al1_1 57.4(3) . . . . ?
C8_1 C7_1 C14_1 C16_1 -10.1(5) . . . . ?
C6_1 C7_1 C14_1 C16_1 171.7(4) . . . . ?
Al1_1 C7_1 C14_1 C16_1 -103.9(4) . . . . ?
C8_1 C7_1 C14_1 C17_1 108.7(5) . . . . ?
C6_1 C7_1 C14_1 C17_1 -69.6(6) . . . . ?
Al1_1 C7_1 C14_1 C17_1 14.8(6) . . . . ?
C8_1 C7_1 C14_1 C15_1 -128.5(4) . . . . ?
C6_1 C7_1 C14_1 C15_1 53.3(6) . . . . ?
Al1_1 C7_1 C14_1 C15_1 137.7(3) . . . . ?
C2_1 C1_1 C22_1 C23_1 -80.3(5) . . . . ?
Al1_1 C1_1 C22_1 C23_1 95.8(4) . . . . ?
C1_1 C2_1 C24_1 C25_1 112.6(4) . . . . ?
C3_1 C2_1 C24_1 C25_1 -67.3(4) . . . . ?
C4_1 C3_1 C26_1 C27_1 108.6(4) . . . . ?
C2_1 C3_1 C26_1 C27_1 -72.2(4) . . . . ?
C3_1 C4_1 C28_1 C29_1 76.9(5) . . . . ?
N1_1 C4_1 C28_1 C29_1 -104.8(4) . . . . ?
N2_1 N3_1 C1_2 C2_2 -135.2(4) . . . . ?
N2_1 N3_1 C1_2 C6_2 47.7(5) . . . . ?
C6_2 C1_2 C2_2 C3_2 -4.1(6) . . . . ?
N3_1 C1_2 C2_2 C3_2 178.7(4) . . . . ?
C6_2 C1_2 C2_2 C1_4 169.2(5) . . . . ?
N3_1 C1_2 C2_2 C1_4 -8.0(6) . . . . ?
C6_2 C1_2 C2_2 C1_14 -175.7(8) . . . . ?
N3_1 C1_2 C2_2 C1_14 7.1(9) . . . . ?
C1_2 C2_2 C3_2 C4_2 -0.2(8) . . . . ?
C1_4 C2_2 C3_2 C4_2 -173.8(6) . . . . ?
C1_14 C2_2 C3_2 C4_2 171.8(8) . . . . ?
C2_2 C3_2 C4_2 C5_2 3.9(10) . . . . ?
C2_2 C1_2 C6_2 C5_2 4.7(7) . . . . ?
N3_1 C1_2 C6_2 C5_2 -178.1(5) . . . . ?
C2_2 C1_2 C6_2 C1_3 -170.2(4) . . . . ?
N3_1 C1_2 C6_2 C1_3 6.9(7) . . . . ?
C3_2 C4_2 C5_2 C6_2 -3.3(11) . . . . ?
C1_2 C6_2 C5_2 C4_2 -1.1(9) . . . . ?
C1_3 C6_2 C5_2 C4_2 174.1(6) . . . . ?
C5_2 C6_2 C1_3 C6_3 47.9(7) . . . . ?
C1_2 C6_2 C1_3 C6_3 -137.1(4) . . . . ?
C5_2 C6_2 C1_3 C2_3 -128.2(5) . . . . ?
C1_2 C6_2 C1_3 C2_3 46.8(6) . . . . ?
C6_3 C1_3 C2_3 C3_3 1.0(6) . . . . ?
C6_2 C1_3 C2_3 C3_3 177.2(4) . . . . ?
C1_3 C2_3 C3_3 C4_3 0.1(6) . . . . ?
C2_3 C3_3 C4_3 C5_3 -0.7(6) . . . . ?
C3_3 C4_3 C5_3 C6_3 0.2(6) . . . . ?
C4_3 C5_3 C6_3 C1_3 0.9(7) . . . . ?
C2_3 C1_3 C6_3 C5_3 -1.5(6) . . . . ?
C6_2 C1_3 C6_3 C5_3 -177.8(4) . . . . ?
C3_2 C2_2 C1_4 C6_4 -91.8(9) . . . . ?
C1_2 C2_2 C1_4 C6_4 94.7(9) . . . . ?
C3_2 C2_2 C1_4 C2_4 83.9(9) . . . . ?
C1_2 C2_2 C1_4 C2_4 -89.6(8) . . . . ?
C6_4 C1_4 C2_4 C3_4 -0.4(12) . . . . ?
C2_2 C1_4 C2_4 C3_4 -176.3(7) . . . . ?
C1_4 C2_4 C3_4 C4_4 1.0(12) . . . . ?
C2_4 C3_4 C4_4 C5_4 -0.5(12) . . . . ?
C3_4 C4_4 C5_4 C6_4 -0.6(12) . . . . ?
C2_4 C1_4 C6_4 C5_4 -0.8(13) . . . . ?
C2_2 C1_4 C6_4 C5_4 175.0(7) . . . . ?
C4_4 C5_4 C6_4 C1_4 1.3(13) . . . . ?
C3_2 C2_2 C1_14 C5_14 -113.5(18) . . . . ?
C1_2 C2_2 C1_14 C5_14 58(2) . . . . ?
C3_2 C2_2 C1_14 C2_14 58(2) . . . . ?
C1_2 C2_2 C1_14 C2_14 -130.2(16) . . . . ?
C5_14 C1_14 C2_14 C6_14 -5(3) . . . . ?
C2_2 C1_14 C2_14 C6_14 -176.3(16) . . . . ?
C6_14 C3_14 C4_14 C5_14 0(3) . . . . ?
C2_14 C1_14 C5_14 C4_14 2(3) . . . . ?
C2_2 C1_14 C5_14 C4_14 174.0(15) . . . . ?
C3_14 C4_14 C5_14 C1_14 0(3) . . . . ?
C4_14 C3_14 C6_14 C2_14 -2(3) . . . . ?
C1_14 C2_14 C6_14 C3_14 5(3) . . . . ?
C5_1 C9_1 C1_5 C2_5 -62.6(8) . . . . ?
C8_1 C9_1 C1_5 C2_5 112.6(6) . . . . ?
Al1_1 C9_1 C1_5 C2_5 -146.0(5) . . . . ?
C5_1 C9_1 C1_5 C4_5 55.1(9) . . . . ?
C8_1 C9_1 C1_5 C4_5 -129.7(6) . . . . ?
Al1_1 C9_1 C1_5 C4_5 -28.4(8) . . . . ?
C5_1 C9_1 C1_5 C3_5 177.4(6) . . . . ?
C8_1 C9_1 C1_5 C3_5 -7.4(8) . . . . ?
Al1_1 C9_1 C1_5 C3_5 94.0(7) . . . . ?
C5_1 C9_1 C1_15 C3_15 -125.1(12) . . . . ?
C8_1 C9_1 C1_15 C3_15 38(2) . . . . ?
Al1_1 C9_1 C1_15 C3_15 161.8(10) . . . . ?
C5_1 C9_1 C1_15 C4_15 117.9(12) . . . . ?
C8_1 C9_1 C1_15 C4_15 -78.7(18) . . . . ?
Al1_1 C9_1 C1_15 C4_15 44.7(17) . . . . ?
C5_1 C9_1 C1_15 C2_15 -2.5(18) . . . . ?
C8_1 C9_1 C1_15 C2_15 161.0(10) . . . . ?
Al1_1 C9_1 C1_15 C2_15 -75.6(17) . . . . ?
C5_1 C6_1 C1_6 C2_6 -142.7(5) . . . . ?
C7_1 C6_1 C1_6 C2_6 55.2(9) . . . . ?
Al1_1 C6_1 C1_6 C2_6 -64.6(7) . . . . ?
C5_1 C6_1 C1_6 C3_6 93.7(6) . . . . ?
C7_1 C6_1 C1_6 C3_6 -68.4(8) . . . . ?
Al1_1 C6_1 C1_6 C3_6 171.8(4) . . . . ?
C5_1 C6_1 C1_6 C5_6 -22.7(8) . . . . ?
C7_1 C6_1 C1_6 C5_6 175.2(6) . . . . ?
Al1_1 C6_1 C1_6 C5_6 55.4(7) . . . . ?
C5_1 C6_1 C3_16 C2_16 -143.4(12) . . . . ?
C7_1 C6_1 C3_16 C2_16 42.9(19) . . . . ?
Al1_1 C6_1 C3_16 C2_16 -59.4(17) . . . . ?
C5_1 C6_1 C3_16 C1_16 -21.3(17) . . . . ?
C7_1 C6_1 C3_16 C1_16 164.9(9) . . . . ?
Al1_1 C6_1 C3_16 C1_16 62.6(14) . . . . ?
C5_1 C6_1 C3_16 C4_16 92.3(14) . . . . ?
C7_1 C6_1 C3_16 C4_16 -81.4(14) . . . . ?
Al1_1 C6_1 C3_16 C4_16 176.3(10) . . . . ?
